data_2005431
loop_
_publ_author_name
'Hall, V. J.'
'Tiekink, E. R. T.'

_publ_section_title
;
 Bis(diethylammonium) Tetrachlorodivinylstannate(IV)
;
_journal_issue 9
_journal_name_full 'Acta Crystallographica Section C'
_journal_page_first 2143
_journal_page_last 2145
_journal_paper_doi 10.1107/S0108270195009346
_journal_volume 52
_journal_year 1996
_chemical_formula_moiety 'C12 H30 Cl4 N2 Sn'
_chemical_formula_sum 'C12 H30 Cl4 N2 Sn'
_chemical_formula_weight 462.88
_space_group_IT_number 14
_symmetry_cell_setting monoclinic
_symmetry_space_group_name_Hall '-P 2yn'
_symmetry_space_group_name_H-M 'P 1 21/n 1'
_audit_creation_method 'from TEXRAY.INF file'
_cell_angle_alpha 90
_cell_angle_beta 105.10(3)
_cell_angle_gamma 90
_cell_formula_units_Z 2
_cell_length_a 7.765(5)
_cell_length_b 13.805(2)
_cell_length_c 10.292(3)
_cell_measurement_reflns_used 25
_cell_measurement_temperature 293
_cell_measurement_theta_max 37.8
_cell_measurement_theta_min 31.2
_cell_volume 1065.2(8)
_computing_cell_refinement 'MSC/AFC Diffractometer Control Software'
_computing_data_collection
;
MSC/AFC Diffractometer Control Software
(Molecular Structure Corporation, 1988)
;
_computing_data_reduction 'TEXSAN (Molecular Structure Corporation, 1992)'
_computing_publication_material TEXSAN
_computing_structure_refinement TEXSAN
_computing_structure_solution 'SHELXS86 (Sheldrick, 1985)'
_diffrn_ambient_temperature 293
_diffrn_measurement_device 'Rigaku AFC-6R'
_diffrn_measurement_method \w/2\q
_diffrn_radiation_monochromator graphite
_diffrn_radiation_source 'Rigaku rotating anode'
_diffrn_radiation_type MoKalpha
_diffrn_radiation_wavelength 0.7107
_diffrn_reflns_av_R_equivalents 8.14
_diffrn_reflns_limit_h_max 10
_diffrn_reflns_limit_h_min 0
_diffrn_reflns_limit_k_max 17
_diffrn_reflns_limit_k_min 0
_diffrn_reflns_limit_l_max 12
_diffrn_reflns_limit_l_min -13
_diffrn_reflns_number 2735
_diffrn_reflns_theta_max 27.5
_diffrn_reflns_theta_min 1.5
_diffrn_standards_decay_% -6.47
_diffrn_standards_interval_count 400
_diffrn_standards_number 3
_exptl_absorpt_coefficient_mu 1.692
_exptl_absorpt_correction_T_max 1.00
_exptl_absorpt_correction_T_min 0.90
_exptl_absorpt_correction_type refdelf
_exptl_absorpt_process_details 'DIFABS (Walker & Struart, 1993)'
_exptl_crystal_colour colourless
_exptl_crystal_density_diffrn 1.443
_exptl_crystal_description plate
_exptl_crystal_F_000 468.00
_exptl_crystal_size_max 0.35
_exptl_crystal_size_mid 0.24
_exptl_crystal_size_min 0.05
_refine_diff_density_max 0.44
_refine_diff_density_min -0.45
_refine_ls_extinction_method none
_refine_ls_goodness_of_fit_all 1.460
_refine_ls_goodness_of_fit_obs 1.839
_refine_ls_hydrogen_treatment noref
_refine_ls_matrix_type full
_refine_ls_number_parameters 88
_refine_ls_number_reflns 1151
_refine_ls_number_restraints 0
_refine_ls_R_factor_all 0.1530
_refine_ls_R_factor_obs 0.0465
_refine_ls_shift/esd_max 0.0130
_refine_ls_structure_factor_coef F
_refine_ls_weighting_scheme 'sigma; w = 1/\s^2^(F)'
_refine_ls_wR_factor_all 0.0430
_refine_ls_wR_factor_obs 0.0362
_reflns_number_observed 1151
_reflns_number_total 2559
_reflns_observed_criterion I>=2.0\s(I)
_cod_data_source_file ta1047.cif
_cod_data_source_block vin2
_cod_original_cell_volume 1065.2(6)
_cod_original_sg_symbol_H-M 'P 21/n'
_cod_database_code 2005431

loop_
_symmetry_equiv_pos_as_xyz
+x,+y,+z
1/2-x,1/2+y,1/2-z
-x,-y,-z
1/2+x,1/2-y,1/2+z

loop_
_atom_site_aniso_label
_atom_site_aniso_U_11
_atom_site_aniso_U_22
_atom_site_aniso_U_33
_atom_site_aniso_U_12
_atom_site_aniso_U_13
_atom_site_aniso_U_23
Sn 0.0751(5) 0.0588(4) 0.0525(4) -0.0010(6) 0.0028(3) -0.0002(5)
Cl(1) 0.110(2) 0.0790(10) 0.0650(10) -0.0010(10) -0.0100(10) -0.0040(10)
Cl(2) 0.138(2) 0.0690(10) 0.0710(10) -0.0140(10) -0.0260(10) 0.0130(10)
N(10) 0.110(6) 0.088(6) 0.063(4) 0.033(5) -0.014(4) 0.006(4)
C(1) 0.114(8) 0.140(10) 0.104(8) -0.002(7) 0.034(6) -0.032(7)
C(2) 0.160(10) 0.21(2) 0.170(10) -0.060(10) 0.060(10) -0.080(10)
C(3) 0.130(10) 0.16(2) 0.26(2) -0.020(10) 0.030(10) 0.070(10)
C(4) 0.18(2) 0.063(7) 0.160(10) 0.001(8) -0.050(10) 0.013(8)
C(5) 0.26(2) 0.26(2) 0.081(9) 0.17(2) 0.030(10) 0.000(10)
C(6) 0.17(2) 0.55(4) 0.110(10) 0.07(2) 0.070(10) 0.010(10)

loop_
_atom_site_label
_atom_site_fract_x
_atom_site_fract_y
_atom_site_fract_z
_atom_site_U_iso_or_equiv
_atom_site_thermal_displace_type
Sn 0 0 0 0.0647(2) Uij
Cl(1) -0.2024(3) -0.0808(2) -0.2115(2) 0.0909(7) Uij
Cl(2) 0.0262(3) -0.1673(2) 0.1201(2) 0.1026(8) Uij
N(10) -0.685(1) -0.1817(5) -0.6002(7) 0.094(3) Uij
C(1) -0.234(1) 0.0287(9) 0.060(1) 0.117(5) Uij
C(2) -0.278(2) 0.061(1) 0.141(1) 0.178(7) Uij
C(3) -0.444(2) -0.167(1) -0.700(2) 0.187(8) Uij
C(4) -0.519(2) -0.1247(8) -0.602(1) 0.152(6) Uij
C(5) -0.777(2) -0.141(1) -0.508(1) 0.203(8) Uij
C(6) -0.928(2) -0.181(2) -0.507(2) 0.27(1) Uij
H(1a) -0.3361 0.0050 -0.0085 0.1405 Uij
H(2a) -0.1920 0.0887 0.2182 0.2139 Uij
H(2b) -0.4044 0.0629 0.1376 0.2139 Uij
H(3a) -0.4102 -0.2339 -0.6742 0.2241 Uij
H(3b) -0.5299 -0.1665 -0.7867 0.2241 Uij
H(3c) -0.3384 -0.1312 -0.7046 0.2241 Uij
H(4a) -0.5508 -0.0578 -0.6259 0.1819 Uij
H(4b) -0.4350 -0.1272 -0.5141 0.1819 Uij
H(5a) -0.6982 -0.1472 -0.4179 0.2436 Uij
H(5b) -0.7987 -0.0736 -0.5302 0.2436 Uij
H(6a) -0.9836 -0.1445 -0.4481 0.3217 Uij
H(6b) -0.9083 -0.2472 -0.4745 0.3217 Uij
H(6c) -1.0064 -0.1813 -0.5975 0.3217 Uij
H(10a) -0.7652 -0.1815 -0.6899 0.1124 Uij
H(10b) -0.6510 -0.2479 -0.5735 0.1124 Uij

loop_
_atom_type_symbol
_atom_type_scat_dispersion_real
_atom_type_scat_dispersion_imag
_atom_type_scat_source
C 0.003 0.002 'International Tables'
H 0.000 0.000 'International Tables'
Sn -0.654 1.425 'International Tables'
Cl 0.148 0.159 'International Tables'
N 0.006 0.003 'International Tables'

loop_
_geom_angle_atom_site_label_1
_geom_angle_atom_site_label_2
_geom_angle_atom_site_label_3
_geom_angle
_geom_angle_publ_flag
Cl(1) Sn Cl(2) 88.40(6) yes
Cl(1) Sn C(1) 86.9(3) yes
Cl(1) Sn C(1) 93.1(3) no
Cl(2) Sn C(1) 89.7(3) yes
C(4) N(10) C(5) 112.0(10) yes
Sn C(1) C(2) 141.0(10) yes
N(10) C(4) C(3) 107.0(10) yes
N(10) C(5) C(6) 116.0(10) yes

loop_
_geom_bond_atom_site_label_1
_geom_bond_atom_site_label_2
_geom_bond_distance
_geom_bond_publ_flag
Sn Cl(1) 2.583(2) yes
Sn Cl(2) 2.602(2) yes
Sn C(1) 2.100(10) yes
N(10) C(4) 1.51(2) yes
N(10) C(5) 1.440(10) yes
C(1) C(2) 1.090(10) yes
C(3) C(4) 1.42(2) yes
C(5) C(6) 1.30(2) yes
